data_1542199
loop_
_publ_author_name
'Garaj, J.'

_publ_section_title
;
 Verfeinerung der Kristallstruktur des Dirhodanodiamminkupfer(II)-
 Komplexes
;
_journal_name_full 'Chemicke Zvesti'
_journal_page_first 865
_journal_page_last 876
_journal_volume 21
_journal_year 1967
_chemical_formula_sum 'C2 H6 Cu N4 S2'
_chemical_name_systematic '(Cu (N H3)2) (S C N)2'
_space_group_IT_number 62
_symmetry_space_group_name_Hall '-P 2ac 2n'
_symmetry_space_group_name_H-M 'P n m a'
_cell_angle_alpha 90
_cell_angle_beta 90
_cell_angle_gamma 90
_cell_formula_units_Z 4
_cell_length_a 13.94
_cell_length_b 6.01
_cell_length_c 8.86
_cell_volume 742.285
_citation_journal_id_ASTM CHZVAN
_cod_data_source_file Garaj_CHZVAN_1967_1719.cif
_cod_data_source_block C2H6Cu1N4S2
_cod_original_cell_volume 742.2855
_cod_original_formula_sum 'C2 H6 Cu1 N4 S2'
_cod_database_code 1542199

loop_
_symmetry_equiv_pos_as_xyz
x,y,z
-x+1/2,-y,z+1/2
x+1/2,-y+1/2,-z+1/2
-x,y+1/2,-z
-x,-y,-z
x-1/2,y,-z-1/2
-x-1/2,y-1/2,z-1/2
x,-y-1/2,z

loop_
_atom_site_label
_atom_site_type_symbol
_atom_site_fract_x
_atom_site_fract_y
_atom_site_fract_z
_atom_site_occupancy
_atom_site_U_iso_or_equiv
_atom_site_attached_hydrogens
S1 S-2 0.162 0.75 0.078 1 0.0 0
N2 N-3 0.238 0.25 0.31 1 0.0 0
S2 S-2 0.458 0.75 0.116 1 0.0 0
N4 N-3 0.383 0.75 0.409 1 0.0 0
N3 N-3 0.048 0.25 0.198 1 0.0 3
C1 C+4 0.279 0.25 0.418 1 0.0 0
Cu1 Cu+2 0.179 0.25 0.111 1 0.0 0
C2 C+4 0.415 0.75 0.286 1 0.0 0
N1 N-3 0.31 0.25 0.019 1 0.0 3
